data_7043738
loop_
_publ_author_name
'Palacios, Maria A.'
'Morlieras, Jessica'
'Herrera, Juan Manuel'
'Mota, Antonio J.'
'Brechin, Euan K.'
'Triki, Smail'
'Colacio, Enrique'

_publ_section_title
;
 Synthetic ability of dinuclear mesocates containing
 1,3-bis(diazinecarboxamide)benzene bridging ligands to form complexes of
 increased nuclearity. Crystal structures, magnetic properties and
 theoretical studies.
;
_journal_name_full 'Dalton Trans.'
_journal_paper_doi 10.1039/C7DT02288C
_journal_year 2017
_chemical_formula_moiety 'C48 H40 N18 Ni3 O11, 16(H2 O), 2(O)'
_chemical_formula_sum 'C48 H76 N18 Ni3 O29'
_chemical_formula_weight 1545.39
_chemical_name_systematic
;
 ? 
;
_space_group_crystal_system monoclinic
_space_group_IT_number 14
_space_group_name_Hall '-P 2ybc'
_space_group_name_H-M_alt 'P 1 21/c 1'
_symmetry_space_group_name_Hall '-P 2ybc'
_symmetry_space_group_name_H-M 'P 1 21/c 1'
_atom_sites_solution_hydrogens mixed
_atom_sites_solution_primary direct
_audit_creation_date 2017-01-19
_audit_creation_method
;
Olex2 1.2
(compiled 2017.01.04 svn.r3372 for OlexSys, GUI svn.r5292)
;
_audit_update_record
;
2017-05-23 deposited with the CCDC.
2017-07-21 downloaded from the CCDC.
;
_cell_angle_alpha 90
_cell_angle_beta 96.72(3)
_cell_angle_gamma 90
_cell_formula_units_Z 4
_cell_length_a 13.076(3)
_cell_length_b 20.453(4)
_cell_length_c 24.811(5)
_cell_measurement_reflns_used 3949
_cell_measurement_temperature 100
_cell_measurement_theta_max 35.722
_cell_measurement_theta_min 4.718
_cell_volume 6590(2)
_computing_cell_refinement 'Bruker SMART'
_computing_data_collection 'Bruker SMART'
_computing_data_reduction 'Bruker SMART'
_computing_molecular_graphics 'Olex2 (Dolomanov et al., 2009)'
_computing_publication_material 'Olex2 (Dolomanov et al., 2009)'
_computing_structure_refinement 'ShelXL (Sheldrick, 2015)'
_computing_structure_solution 'ShelXS (Sheldrick, 2008)'
_diffrn_ambient_temperature 100
_diffrn_measured_fraction_theta_full 0.994
_diffrn_measured_fraction_theta_max 0.902
_diffrn_measurement_device_type 'Bruker P4'
_diffrn_measurement_method '\w scans'
_diffrn_radiation_monochromator graphite
_diffrn_radiation_type MoK\a
_diffrn_radiation_wavelength 0.71073
_diffrn_reflns_av_R_equivalents 0.1041
_diffrn_reflns_av_unetI/netI 0.1496
_diffrn_reflns_Laue_measured_fraction_full 0.994
_diffrn_reflns_Laue_measured_fraction_max 0.902
_diffrn_reflns_limit_h_max 15
_diffrn_reflns_limit_h_min -17
_diffrn_reflns_limit_k_max 26
_diffrn_reflns_limit_k_min -26
_diffrn_reflns_limit_l_max 32
_diffrn_reflns_limit_l_min -26
_diffrn_reflns_number 42709
_diffrn_reflns_point_group_measured_fraction_full 0.994
_diffrn_reflns_point_group_measured_fraction_max 0.902
_diffrn_reflns_theta_full 25.242
_diffrn_reflns_theta_max 28.643
_diffrn_reflns_theta_min 1.858
_exptl_absorpt_coefficient_mu 0.947
_exptl_absorpt_correction_T_max 0.9542
_exptl_absorpt_correction_T_min 0.9112
_exptl_absorpt_correction_type empirical
_exptl_crystal_colour 'metallic yellowish yellow'
_exptl_crystal_colour_lustre metallic
_exptl_crystal_colour_modifier yellowish
_exptl_crystal_colour_primary yellow
_exptl_crystal_density_diffrn 1.558
_exptl_crystal_density_method 'not measured'
_exptl_crystal_description plate
_exptl_crystal_F_000 3224
_exptl_crystal_size_max 0.1
_exptl_crystal_size_mid 0.08
_exptl_crystal_size_min 0.05
_refine_diff_density_max 0.873
_refine_diff_density_min -0.812
_refine_diff_density_rms 0.125
_refine_ls_extinction_method none
_refine_ls_goodness_of_fit_ref 1.107
_refine_ls_hydrogen_treatment mixed
_refine_ls_matrix_type full
_refine_ls_number_parameters 950
_refine_ls_number_reflns 15299
_refine_ls_number_restraints 3
_refine_ls_restrained_S_all 1.107
_refine_ls_R_factor_all 0.1582
_refine_ls_R_factor_gt 0.0935
_refine_ls_shift/su_max 0.017
_refine_ls_shift/su_mean 0.000
_refine_ls_structure_factor_coef Fsqd
_refine_ls_weighting_details 'w=1/[\s^2^(Fo^2^)+(0.0476P)^2^+20.6712P] where P=(Fo^2^+2Fc^2^)/3'
_refine_ls_weighting_scheme calc
_refine_ls_wR_factor_gt 0.1697
_refine_ls_wR_factor_ref 0.1894
_reflns_Friedel_coverage 0.000
_reflns_number_gt 9575
_reflns_number_total 15299
_reflns_threshold_expression 'I > 2\s(I)'
_cod_data_source_file c7dt02288c2.cif
_cod_data_source_block j31a
_cod_database_code 7043738
_shelxl_version_number 2013-4
_shelx_space_group_comment
;
The symmetry employed for this shelxl refinement is uniquely defined
by the following loop, which should always be used as a source of
symmetry information in preference to the above space-group names.
They are only intended as comments.
;
_shelx_estimated_absorpt_t_max 0.954
_shelx_estimated_absorpt_t_min 0.911
_olex2_refinement_description
;
1. Fixed Uiso
 At 1.2 times of:
  All C(H) groups
 At 1.5 times of:
  All O(H,H) groups, All O(H,H,H) groups
2. Restrained distances
 O13W-H13A = O13W-H13B
 0.9 with sigma of 0.02
 H13B-H13A
 1.4 with sigma of 0.02
3. Others
 Sof(O1W')=Sof(H1WC)=Sof(H1WD)=1-FVAR(1)
 Sof(O1W)=Sof(H1WA)=Sof(H1WB)=FVAR(1)
4.a Free rotating group:
 O8W(H8WA,H8WB), O12W(H12A,H12B), O1W(H1WA,H1WB), O10W(H10C,H10D), O1W'(H1WC,
 H1WD), O14W(H14A,H14B), O2W(H2WA,H2WB), O18W(H13A,H18A,H18B), O3W(H3WA,H3WB),
 O11W(H11C,H11D), O4W(H4WA,H4WB), O5W(H5WA,H5WB), O15W(H15A,H15B), O6W(H6WA,
 H6WB), O7W(H7WA,H7WB), O9W(H9WA,H9WB)
4.b Rotating group:
 O7(H7A,H7B), O8(H8A,H8B), O9(H9A,H9B), O10(H10A,H10B), O11(H11A,H11B)
4.c Aromatic/amide H refined with riding coordinates:
 C2(H2), C3(H3), C4(H4), C7(H7), C8(H8), C9(H9), C11(H11), C14(H14), C15(H15),
 C16(H16), C18(H18), C19(H19), C20(H20), C23(H23), C24(H24), C25(H25), C27(H27),
  C30(H30), C31(H31), C32(H32), C34(H34), C35(H35), C36(H36), C39(H39),
 C40(H40), C41(H41), C43(H43), C46(H46), C47(H47), C48(H48)
;
_olex2_submission_special_instructions 'No special instructions were received'

loop_
_space_group_symop_operation_xyz
'x, y, z'
'-x, y+1/2, -z+1/2'
'-x, -y, -z'
'x, -y-1/2, z-1/2'

loop_
_atom_site_label
_atom_site_type_symbol
_atom_site_fract_x
_atom_site_fract_y
_atom_site_fract_z
_atom_site_U_iso_or_equiv
_atom_site_adp_type
_atom_site_occupancy
_atom_site_site_symmetry_order
_atom_site_calc_flag
_atom_site_refinement_flags_posn
_atom_site_refinement_flags_occupancy
_atom_site_disorder_assembly
_atom_site_disorder_group
Ni1 Ni 0.61042(6) 0.84488(4) 0.41947(3) 0.01344(17) Uani 1 1 d . . . .
Ni2 Ni 0.70431(6) 0.52634(4) 0.34816(3) 0.01360(17) Uani 1 1 d . . . .
Ni3 Ni 1.10362(6) 0.36684(4) 0.35296(3) 0.01607(18) Uani 1 1 d . . . .
O1 O 0.3214(3) 0.7654(2) 0.37091(19) 0.0314(11) Uani 1 1 d . . . .
O2 O 0.3878(3) 0.5555(2) 0.33221(17) 0.0217(10) Uani 1 1 d . . . .
O3 O 0.8059(3) 0.8615(2) 0.29909(16) 0.0232(10) Uani 1 1 d . . . .
O4 O 0.8494(3) 0.6478(2) 0.24712(16) 0.0222(10) Uani 1 1 d . . . .
O5 O 0.7509(3) 0.7565(2) 0.56066(16) 0.0225(10) Uani 1 1 d . . . .
O6 O 0.7787(4) 0.5221(2) 0.51736(16) 0.0268(11) Uani 1 1 d . . . .
O7 O 1.1411(3) 0.4553(2) 0.32243(17) 0.0252(10) Uani 1 1 d . . . .
H7A H 1.1617 0.4830 0.3491 0.038 Uiso 1 1 d GR . . .
H7B H 1.0869 0.4725 0.3025 0.038 Uiso 1 1 d GR . . .
O8 O 1.2157(3) 0.3303(2) 0.30891(17) 0.0227(10) Uani 1 1 d . . . .
H8A H 1.2233 0.2883 0.3153 0.034 Uiso 1 1 d GR . . .
H8B H 1.2745 0.3501 0.3185 0.034 Uiso 1 1 d GR . . .
O8W O 0.9515(3) 0.7652(2) 0.28461(18) 0.0244(10) Uani 1 1 d . . . .
H8WA H 0.9219 0.7284 0.2744 0.037 Uiso 1 1 d G . . .
H8WB H 0.9054 0.7926 0.2936 0.037 Uiso 1 1 d G . . .
O9 O 1.2164(3) 0.3754(2) 0.41776(16) 0.0224(10) Uani 1 1 d . . . .
H9A H 1.2255 0.4166 0.4259 0.034 Uiso 1 1 d GR . . .
H9B H 1.2736 0.3591 0.4090 0.034 Uiso 1 1 d GR . . .
O10 O 1.0686(3) 0.2797(2) 0.38839(18) 0.0257(10) Uani 1 1 d . . . .
H10A H 1.0353 0.2541 0.3639 0.039 Uiso 1 1 d GR . . .
H10B H 1.0294 0.2869 0.4143 0.039 Uiso 1 1 d GR . . .
O11 O 0.9905(3) 0.3469(2) 0.29095(16) 0.0246(10) Uani 1 1 d . . . .
H11A H 0.9628 0.3837 0.2780 0.037 Uiso 1 1 d GR . . .
H11B H 0.9421 0.3227 0.3028 0.037 Uiso 1 1 d GR . . .
N1 N 0.4821(4) 0.8734(2) 0.45552(19) 0.0164(11) Uani 1 1 d . . . .
N2 N 0.3946(4) 0.9295(2) 0.5202(2) 0.0231(12) Uani 1 1 d . . . .
N3 N 0.4941(4) 0.7934(2) 0.37444(18) 0.0159(11) Uani 1 1 d . . . .
N4 N 0.5603(4) 0.5685(2) 0.32423(18) 0.0130(10) Uani 1 1 d . . . .
N5 N 0.5512(4) 0.3393(3) 0.3769(2) 0.0257(12) Uani 1 1 d . . . .
N6 N 0.6011(4) 0.4479(2) 0.35775(19) 0.0166(11) Uani 1 1 d . . . .
N7 N 0.5982(4) 0.9230(2) 0.36485(19) 0.0158(11) Uani 1 1 d . . . .
N8 N 0.5364(4) 1.0262(3) 0.3303(2) 0.0249(12) Uani 1 1 d . . . .
N9 N 0.7273(4) 0.8243(2) 0.37276(18) 0.0134(10) Uani 1 1 d . . . .
N10 N 0.7962(4) 0.6005(2) 0.32401(19) 0.0157(11) Uani 1 1 d . . . .
N11 N 0.6982(5) 0.4325(3) 0.1879(2) 0.0370(15) Uani 1 1 d . . . .
N12 N 0.7226(4) 0.4978(2) 0.2681(2) 0.0200(11) Uani 1 1 d . . . .
N13 N 0.7202(4) 0.8949(2) 0.4733(2) 0.0188(11) Uani 1 1 d . . . .
N14 N 0.8446(5) 0.9779(3) 0.4972(2) 0.0331(14) Uani 1 1 d . . . .
N15 N 0.6477(4) 0.7751(2) 0.47982(19) 0.0161(11) Uani 1 1 d . . . .
N16 N 0.7039(4) 0.5494(2) 0.43086(19) 0.0148(10) Uani 1 1 d . . . .
N17 N 0.9876(4) 0.4118(2) 0.39302(19) 0.0184(11) Uani 1 1 d . . . .
N18 N 0.8361(4) 0.4750(2) 0.38677(18) 0.0135(10) Uani 1 1 d . . . .
C1 C 0.3947(5) 0.8423(3) 0.4363(2) 0.0169(13) Uani 1 1 d . . . .
C2 C 0.4768(5) 0.9144(3) 0.4965(2) 0.0223(14) Uani 1 1 d . . . .
H2 H 0.5393 0.9353 0.5104 0.027 Uiso 1 1 calc R . . .
C3 C 0.3092(5) 0.8973(3) 0.5017(3) 0.0267(15) Uani 1 1 d . . . .
H3 H 0.2485 0.9047 0.5184 0.032 Uiso 1 1 calc R . . .
C4 C 0.3056(5) 0.8531(3) 0.4589(2) 0.0228(14) Uani 1 1 d . . . .
H4 H 0.2436 0.8312 0.4459 0.027 Uiso 1 1 calc R . . .
C5 C 0.4008(5) 0.7961(3) 0.3901(2) 0.0194(13) Uani 1 1 d . . . .
C6 C 0.5100(4) 0.7476(3) 0.3328(2) 0.0140(12) Uani 1 1 d . . . .
C7 C 0.5209(4) 0.7677(3) 0.2807(2) 0.0159(13) Uani 1 1 d . . . .
H7 H 0.5127 0.8125 0.2711 0.019 Uiso 1 1 calc R . . .
C8 C 0.5443(5) 0.7216(3) 0.2421(2) 0.0198(13) Uani 1 1 d . . . .
H8 H 0.5521 0.7352 0.2062 0.024 Uiso 1 1 calc R . . .
C9 C 0.5561(4) 0.6561(3) 0.2565(2) 0.0174(13) Uani 1 1 d . . . .
H9 H 0.5728 0.6250 0.2305 0.021 Uiso 1 1 calc R . . .
C10 C 0.5437(4) 0.6363(3) 0.3084(2) 0.0160(12) Uani 1 1 d . . . .
C11 C 0.5189(4) 0.6812(3) 0.3461(2) 0.0166(13) Uani 1 1 d . . . .
H11 H 0.5077 0.6671 0.3814 0.020 Uiso 1 1 calc R . . .
C12 C 0.4798(5) 0.5363(3) 0.3355(2) 0.0176(13) Uani 1 1 d . . . .
C13 C 0.5017(5) 0.4670(3) 0.3510(2) 0.0173(13) Uani 1 1 d . . . .
C14 C 0.4248(5) 0.4229(3) 0.3581(3) 0.0243(15) Uani 1 1 d . . . .
H14 H 0.3547 0.4361 0.3543 0.029 Uiso 1 1 calc R . . .
C15 C 0.4526(5) 0.3581(3) 0.3709(3) 0.0276(15) Uani 1 1 d . . . .
H15 H 0.4004 0.3270 0.3755 0.033 Uiso 1 1 calc R . . .
C16 C 0.6200(5) 0.3859(3) 0.3708(3) 0.0235(14) Uani 1 1 d . . . .
H16 H 0.6904 0.3733 0.3764 0.028 Uiso 1 1 calc R . . .
C17 C 0.6664(5) 0.9216(3) 0.3283(2) 0.0169(13) Uani 1 1 d . . . .
C18 C 0.5378(5) 0.9747(3) 0.3634(2) 0.0222(14) Uani 1 1 d . . . .
H18 H 0.4894 0.9755 0.3891 0.027 Uiso 1 1 calc R . . .
C19 C 0.6034(5) 1.0229(3) 0.2941(3) 0.0281(16) Uani 1 1 d . . . .
H19 H 0.6056 1.0581 0.2692 0.034 Uiso 1 1 calc R . . .
C20 C 0.6706(5) 0.9705(3) 0.2907(3) 0.0244(14) Uani 1 1 d . . . .
H20 H 0.7168 0.9688 0.2639 0.029 Uiso 1 1 calc R . . .
C21 C 0.7392(4) 0.8634(3) 0.3323(2) 0.0145(12) Uani 1 1 d . . . .
C22 C 0.7936(4) 0.7688(3) 0.3798(2) 0.0145(12) Uani 1 1 d . . . .
C23 C 0.8772(5) 0.7674(3) 0.4187(2) 0.0199(14) Uani 1 1 d . . . .
H23 H 0.8945 0.8050 0.4403 0.024 Uiso 1 1 calc R . . .
C24 C 0.9368(5) 0.7111(3) 0.4264(2) 0.0220(14) Uani 1 1 d . . . .
H24 H 0.9953 0.7103 0.4530 0.026 Uiso 1 1 calc R . . .
C25 C 0.9105(5) 0.6559(3) 0.3952(2) 0.0202(13) Uani 1 1 d . . . .
H25 H 0.9500 0.6170 0.4010 0.024 Uiso 1 1 calc R . . .
C26 C 0.8268(4) 0.6574(3) 0.3555(2) 0.0140(12) Uani 1 1 d . . . .
C27 C 0.7686(5) 0.7140(3) 0.3478(2) 0.0179(13) Uani 1 1 d . . . .
H27 H 0.7113 0.7154 0.3204 0.021 Uiso 1 1 calc R . . .
C28 C 0.8085(4) 0.6030(3) 0.2728(2) 0.0160(13) Uani 1 1 d . . . .
C29 C 0.7707(5) 0.5429(3) 0.2410(2) 0.0178(13) Uani 1 1 d . . . .
C30 C 0.7861(5) 0.5339(4) 0.1874(2) 0.0286(16) Uani 1 1 d . . . .
H30 H 0.8220 0.5652 0.1685 0.034 Uiso 1 1 calc R . . .
C31 C 0.7475(6) 0.4775(4) 0.1624(3) 0.0370(18) Uani 1 1 d . . . .
H31 H 0.7564 0.4706 0.1254 0.044 Uiso 1 1 calc R . . .
C32 C 0.6891(5) 0.4453(3) 0.2394(3) 0.0271(15) Uani 1 1 d . . . .
H32 H 0.6545 0.4132 0.2582 0.032 Uiso 1 1 calc R . . .
C33 C 0.7595(5) 0.8585(3) 0.5161(2) 0.0186(13) Uani 1 1 d . . . .
C34 C 0.7642(5) 0.9521(3) 0.4668(3) 0.0267(15) Uani 1 1 d . . . .
H34 H 0.7350 0.9777 0.4370 0.032 Uiso 1 1 calc R . . .
C35 C 0.8797(5) 0.9416(3) 0.5408(3) 0.0351(18) Uani 1 1 d . . . .
H35 H 0.9349 0.9584 0.5652 0.042 Uiso 1 1 calc R . . .
C36 C 0.8403(5) 0.8824(3) 0.5516(3) 0.0244(15) Uani 1 1 d . . . .
H36 H 0.8673 0.8580 0.5827 0.029 Uiso 1 1 calc R . . .
C37 C 0.7158(4) 0.7914(3) 0.5204(2) 0.0141(12) Uani 1 1 d . . . .
C38 C 0.6112(4) 0.7087(3) 0.4779(2) 0.0150(12) Uani 1 1 d . . . .
C39 C 0.5147(5) 0.6931(3) 0.4913(2) 0.0198(14) Uani 1 1 d . . . .
H39 H 0.4724 0.7257 0.5045 0.024 Uiso 1 1 calc R . . .
C40 C 0.4805(5) 0.6293(3) 0.4851(2) 0.0210(14) Uani 1 1 d . . . .
H40 H 0.4138 0.6185 0.4940 0.025 Uiso 1 1 calc R . . .
C41 C 0.5412(5) 0.5805(3) 0.4662(2) 0.0187(13) Uani 1 1 d . . . .
H41 H 0.5166 0.5368 0.4624 0.022 Uiso 1 1 calc R . . .
C42 C 0.6375(5) 0.5964(3) 0.4531(2) 0.0155(13) Uani 1 1 d . . . .
C43 C 0.6744(4) 0.6609(3) 0.4603(2) 0.0150(12) Uani 1 1 d . . . .
H43 H 0.7422 0.6715 0.4530 0.018 Uiso 1 1 calc R . . .
C44 C 0.7672(4) 0.5174(3) 0.4658(2) 0.0157(13) Uani 1 1 d . . . .
C45 C 0.8412(4) 0.4744(3) 0.4411(2) 0.0145(12) Uani 1 1 d . . . .
C46 C 0.9154(5) 0.4388(3) 0.4727(3) 0.0211(14) Uani 1 1 d . . . .
H46 H 0.9166 0.4368 0.5110 0.025 Uiso 1 1 calc R . . .
C47 C 0.9870(5) 0.4066(3) 0.4466(2) 0.0202(14) Uani 1 1 d . . . .
H47 H 1.0372 0.3801 0.4670 0.024 Uiso 1 1 calc R . . .
C48 C 0.9107(5) 0.4443(3) 0.3653(2) 0.0175(13) Uani 1 1 d . . . .
H48 H 0.9092 0.4457 0.3269 0.021 Uiso 1 1 calc R . . .
O16W O 1.2081(6) 0.6775(3) 0.4426(2) 0.0659(19) Uani 1 1 d . . . .
O12W O 0.8303(5) 0.2996(3) 0.3430(2) 0.0473(14) Uani 1 1 d . . . .
H12A H 0.8001 0.2658 0.3270 0.071 Uiso 1 1 d G . . .
H12B H 0.8487 0.2906 0.3771 0.071 Uiso 1 1 d G . . .
O1W O 1.1253(14) 0.8169(14) 0.3485(12) 0.077(8) Uani 0.66(5) 1 d . P A 1
H1WA H 1.0875 0.8062 0.3186 0.116 Uiso 0.66(5) 1 d G P A 1
H1WB H 1.1843 0.7968 0.3502 0.116 Uiso 0.66(5) 1 d G P A 1
O10W O 1.0715(4) 0.4677(3) 0.1565(2) 0.0455(14) Uani 1 1 d . . . .
H10C H 1.1137 0.4864 0.1366 0.068 Uiso 1 1 d G . . .
H10D H 1.0989 0.4317 0.1701 0.068 Uiso 1 1 d G . . .
O1W' O 1.1182(14) 0.782(2) 0.3700(11) 0.034(10) Uani 0.34(5) 1 d . P A 2
H1WC H 1.1112 0.7840 0.3347 0.051 Uiso 0.34(5) 1 d G P A 2
H1WD H 1.1797 0.7683 0.3817 0.051 Uiso 0.34(5) 1 d G P A 2
O14W O 1.0805(4) 0.6403(3) 0.2791(3) 0.0618(18) Uani 1 1 d . . . .
H14A H 1.0426 0.6529 0.3038 0.093 Uiso 1 1 d G . . .
H14B H 1.1434 0.6538 0.2877 0.093 Uiso 1 1 d G . . .
O2W O 0.7254(4) 0.7041(2) 0.16391(18) 0.0294(11) Uani 1 1 d . . . .
H2WA H 0.7524 0.7056 0.1335 0.044 Uiso 1 1 d G . . .
H2WB H 0.7657 0.6822 0.1878 0.044 Uiso 1 1 d G . . .
O18W O 0.2267(4) 0.5522(2) 0.39358(18) 0.0329(11) Uani 1 1 d . . . .
H13A H 1.0876 0.8651 0.5531 0.049 Uiso 1 1 d DG . . .
H18A H 0.2376 0.5319 0.4245 0.049 Uiso 1 1 d G . . .
H18B H 0.2852 0.5603 0.3815 0.049 Uiso 1 1 d G . . .
O3W O 0.5585(4) 0.6304(3) 0.11239(19) 0.0376(12) Uani 1 1 d . . . .
H3WA H 0.6053 0.6493 0.1350 0.056 Uiso 1 1 d G . . .
H3WB H 0.5863 0.6160 0.0845 0.056 Uiso 1 1 d G . . .
O11W O 0.2654(4) 0.6778(3) 0.1828(2) 0.0458(14) Uani 1 1 d . . . .
H11C H 0.2845 0.6845 0.2171 0.069 Uiso 1 1 d G . . .
H11D H 0.3195 0.6735 0.1658 0.069 Uiso 1 1 d G . . .
O4W O 1.0078(4) 0.5166(3) 0.2531(2) 0.0432(14) Uani 1 1 d . . . .
H4WA H 1.0188 0.5580 0.2593 0.065 Uiso 1 1 d G . . .
H4WB H 1.0209 0.5071 0.2205 0.065 Uiso 1 1 d G . . .
O13W O 1.0689(5) 0.8463(4) 0.5209(3) 0.0602(17) Uani 1 1 d D . . .
H13B H 1.118(6) 0.817(4) 0.518(3) 0.11(5) Uiso 1 1 d D . . .
O5W O 1.0649(5) 0.9069(3) 0.4163(2) 0.0566(17) Uani 1 1 d . . . .
H5WA H 1.0914 0.8744 0.4001 0.085 Uiso 1 1 d G . . .
H5WB H 1.0165 0.9250 0.3942 0.085 Uiso 1 1 d G . . .
O15W O 0.9882(5) 0.6677(3) 0.1638(2) 0.0536(16) Uani 1 1 d . . . .
H15A H 1.0479 0.6617 0.1523 0.080 Uiso 1 1 d G . . .
H15B H 0.9931 0.6600 0.1984 0.080 Uiso 1 1 d G . . .
O6W O 0.2855(4) 0.6668(2) 0.29343(18) 0.0279(11) Uani 1 1 d . . . .
H6WA H 0.3256 0.6374 0.3100 0.042 Uiso 1 1 d G . . .
H6WB H 0.2958 0.7042 0.3099 0.042 Uiso 1 1 d G . . .
O17W O 1.1454(5) 0.5877(3) 0.1208(2) 0.067(2) Uani 1 1 d . . . .
O7W O 1.1978(5) 0.7314(3) 0.5433(2) 0.0530(16) Uani 1 1 d . . . .
H7WA H 1.2484 0.7561 0.5571 0.080 Uiso 1 1 d G . . .
H7WB H 1.2175 0.7080 0.5172 0.080 Uiso 1 1 d G . . .
O9W O 0.3845(4) 0.7112(3) 0.0997(2) 0.0410(13) Uani 1 1 d . . . .
H9WA H 0.4352 0.6857 0.0937 0.061 Uiso 1 1 d G . . .
H9WB H 0.4073 0.7507 0.1058 0.061 Uiso 1 1 d G . . .

loop_
_atom_site_aniso_label
_atom_site_aniso_U_11
_atom_site_aniso_U_22
_atom_site_aniso_U_33
_atom_site_aniso_U_23
_atom_site_aniso_U_13
_atom_site_aniso_U_12
Ni1 0.0150(4) 0.0105(4) 0.0151(4) 0.0008(3) 0.0030(3) 0.0013(3)
Ni2 0.0145(4) 0.0111(4) 0.0156(4) -0.0003(3) 0.0034(3) 0.0010(3)
Ni3 0.0158(4) 0.0154(4) 0.0173(4) -0.0004(3) 0.0027(3) 0.0034(3)
O1 0.020(2) 0.029(3) 0.046(3) -0.017(2) 0.003(2) 0.000(2)
O2 0.012(2) 0.020(2) 0.034(2) 0.0007(19) 0.0041(18) 0.0022(18)
O3 0.025(2) 0.024(2) 0.022(2) -0.0022(19) 0.0091(19) 0.0045(19)
O4 0.031(3) 0.016(2) 0.022(2) 0.0008(18) 0.0117(19) -0.0087(19)
O5 0.029(3) 0.017(2) 0.020(2) 0.0007(18) -0.0029(19) 0.0031(19)
O6 0.038(3) 0.026(3) 0.016(2) -0.0005(19) 0.0031(19) 0.013(2)
O7 0.031(3) 0.017(2) 0.026(2) 0.0061(19) -0.004(2) 0.0016(19)
O8 0.017(2) 0.019(2) 0.033(2) -0.0010(19) 0.0065(19) 0.0038(18)
O8W 0.025(3) 0.019(2) 0.032(3) 0.005(2) 0.011(2) 0.001(2)
O9 0.025(2) 0.018(2) 0.023(2) -0.0042(18) -0.0017(19) 0.0012(19)
O10 0.026(3) 0.021(2) 0.030(3) -0.0001(19) 0.005(2) 0.000(2)
O11 0.023(2) 0.026(3) 0.025(2) -0.002(2) -0.0017(19) 0.001(2)
N1 0.021(3) 0.010(2) 0.018(3) 0.000(2) 0.002(2) 0.003(2)
N2 0.016(3) 0.020(3) 0.036(3) -0.005(2) 0.013(2) 0.001(2)
N3 0.017(3) 0.016(3) 0.014(2) 0.000(2) 0.002(2) 0.003(2)
N4 0.014(3) 0.010(2) 0.014(2) 0.0002(19) -0.0011(19) -0.001(2)
N5 0.025(3) 0.018(3) 0.034(3) 0.004(2) 0.003(2) -0.005(2)
N6 0.018(3) 0.012(2) 0.021(3) -0.002(2) 0.005(2) 0.003(2)
N7 0.018(3) 0.011(2) 0.018(3) -0.004(2) 0.000(2) -0.003(2)
N8 0.030(3) 0.019(3) 0.026(3) 0.007(2) 0.004(2) 0.003(2)
N9 0.016(3) 0.010(2) 0.015(2) -0.0016(19) 0.0032(19) 0.001(2)
N10 0.009(2) 0.017(3) 0.022(3) -0.001(2) 0.003(2) 0.002(2)
N11 0.050(4) 0.031(4) 0.032(3) -0.015(3) 0.010(3) -0.009(3)
N12 0.021(3) 0.015(3) 0.024(3) 0.001(2) 0.004(2) 0.003(2)
N13 0.023(3) 0.011(3) 0.023(3) 0.000(2) 0.003(2) 0.002(2)
N14 0.034(4) 0.023(3) 0.041(4) 0.001(3) -0.002(3) -0.003(3)
N15 0.016(3) 0.010(2) 0.022(3) 0.002(2) 0.000(2) 0.003(2)
N16 0.015(3) 0.011(2) 0.019(3) -0.002(2) 0.007(2) 0.002(2)
N17 0.020(3) 0.017(3) 0.019(3) -0.001(2) 0.003(2) 0.005(2)
N18 0.015(3) 0.013(2) 0.012(2) -0.0003(19) 0.0024(19) 0.006(2)
C1 0.018(3) 0.008(3) 0.024(3) -0.002(2) 0.002(2) 0.004(2)
C2 0.019(3) 0.021(3) 0.026(3) -0.001(3) -0.002(3) -0.003(3)
C3 0.021(4) 0.023(4) 0.039(4) -0.001(3) 0.018(3) 0.001(3)
C4 0.020(3) 0.020(3) 0.028(3) -0.006(3) 0.005(3) 0.004(3)
C5 0.019(3) 0.011(3) 0.028(3) -0.006(3) 0.001(3) -0.007(3)
C6 0.013(3) 0.011(3) 0.017(3) 0.001(2) -0.001(2) -0.001(2)
C7 0.020(3) 0.005(3) 0.024(3) -0.002(2) 0.008(3) 0.002(2)
C8 0.017(3) 0.025(4) 0.017(3) 0.003(3) 0.002(2) -0.001(3)
C9 0.017(3) 0.020(3) 0.015(3) 0.000(2) 0.003(2) -0.003(3)
C10 0.011(3) 0.018(3) 0.018(3) 0.002(2) -0.004(2) -0.001(2)
C11 0.015(3) 0.022(3) 0.013(3) -0.001(2) 0.004(2) -0.001(3)
C12 0.022(3) 0.016(3) 0.013(3) 0.000(2) -0.001(2) 0.002(3)
C13 0.018(3) 0.020(3) 0.014(3) -0.001(2) 0.003(2) -0.001(3)
C14 0.022(4) 0.014(3) 0.037(4) 0.004(3) 0.004(3) -0.001(3)
C15 0.028(4) 0.020(4) 0.036(4) 0.007(3) 0.005(3) -0.005(3)
C16 0.017(3) 0.018(3) 0.035(4) -0.002(3) 0.003(3) 0.000(3)
C17 0.015(3) 0.017(3) 0.018(3) -0.001(2) 0.000(2) -0.004(2)
C18 0.028(4) 0.021(3) 0.018(3) -0.001(3) 0.002(3) 0.000(3)
C19 0.037(4) 0.028(4) 0.018(3) 0.004(3) -0.001(3) -0.001(3)
C20 0.028(4) 0.020(3) 0.025(3) 0.002(3) 0.005(3) 0.006(3)
C21 0.018(3) 0.011(3) 0.013(3) -0.003(2) -0.001(2) 0.000(2)
C22 0.014(3) 0.014(3) 0.017(3) 0.001(2) 0.005(2) 0.003(2)
C23 0.020(3) 0.018(3) 0.021(3) -0.004(3) 0.001(3) -0.005(3)
C24 0.025(4) 0.025(4) 0.014(3) -0.004(3) -0.008(3) 0.004(3)
C25 0.018(3) 0.015(3) 0.027(3) 0.001(3) 0.002(3) 0.006(3)
C26 0.016(3) 0.011(3) 0.017(3) 0.000(2) 0.010(2) -0.003(2)
C27 0.017(3) 0.016(3) 0.020(3) 0.003(2) 0.000(2) 0.000(3)
C28 0.014(3) 0.017(3) 0.017(3) 0.000(2) 0.003(2) 0.003(2)
C29 0.014(3) 0.019(3) 0.021(3) -0.002(3) 0.004(2) 0.000(3)
C30 0.031(4) 0.039(4) 0.018(3) 0.000(3) 0.010(3) -0.004(3)
C31 0.048(5) 0.037(4) 0.028(4) -0.007(3) 0.013(3) 0.001(4)
C32 0.030(4) 0.024(4) 0.029(4) -0.004(3) 0.006(3) -0.005(3)
C33 0.028(4) 0.014(3) 0.014(3) -0.004(2) 0.002(2) 0.004(3)
C34 0.022(4) 0.029(4) 0.029(4) -0.005(3) 0.002(3) -0.001(3)
C35 0.026(4) 0.028(4) 0.048(5) -0.008(3) -0.008(3) -0.008(3)
C36 0.031(4) 0.017(3) 0.025(3) -0.002(3) 0.000(3) 0.002(3)
C37 0.017(3) 0.011(3) 0.015(3) -0.002(2) 0.004(2) 0.002(2)
C38 0.014(3) 0.016(3) 0.015(3) -0.002(2) 0.002(2) 0.003(2)
C39 0.027(4) 0.017(3) 0.017(3) 0.001(3) 0.012(3) 0.009(3)
C40 0.022(3) 0.020(3) 0.023(3) 0.004(3) 0.009(3) 0.000(3)
C41 0.021(3) 0.009(3) 0.025(3) 0.004(2) 0.000(3) 0.000(3)
C42 0.021(3) 0.019(3) 0.007(3) 0.004(2) 0.003(2) 0.003(3)
C43 0.015(3) 0.017(3) 0.013(3) 0.001(2) 0.004(2) -0.001(2)
C44 0.016(3) 0.006(3) 0.025(3) -0.002(2) 0.003(2) -0.002(2)
C45 0.014(3) 0.009(3) 0.020(3) -0.001(2) 0.000(2) -0.001(2)
C46 0.023(3) 0.016(3) 0.024(3) 0.005(3) 0.002(3) 0.002(3)
C47 0.022(3) 0.019(3) 0.020(3) -0.002(3) 0.002(3) 0.003(3)
C48 0.021(3) 0.016(3) 0.017(3) -0.002(2) 0.005(2) 0.002(3)
O16W 0.098(5) 0.046(4) 0.054(4) -0.008(3) 0.014(4) 0.007(4)
O12W 0.042(4) 0.044(3) 0.057(4) -0.002(3) 0.010(3) -0.005(3)
O1W 0.060(9) 0.056(13) 0.108(16) -0.030(12) -0.028(8) 0.016(8)
O10W 0.048(4) 0.026(3) 0.062(4) 0.008(3) 0.005(3) 0.000(3)
O1W' 0.009(9) 0.05(2) 0.044(13) -0.009(11) 0.005(7) -0.003(9)
O14W 0.026(3) 0.052(4) 0.107(5) -0.026(4) 0.006(3) 0.000(3)
O2W 0.036(3) 0.027(3) 0.026(3) 0.002(2) 0.006(2) -0.006(2)
O18W 0.036(3) 0.037(3) 0.027(3) 0.002(2) 0.010(2) -0.001(2)
O3W 0.038(3) 0.047(3) 0.028(3) -0.007(2) 0.005(2) -0.012(3)
O11W 0.046(3) 0.055(4) 0.035(3) 0.007(3) -0.001(3) -0.006(3)
O4W 0.049(3) 0.038(3) 0.040(3) 0.007(2) -0.005(3) 0.008(3)
O13W 0.046(4) 0.071(5) 0.065(4) -0.010(3) 0.011(3) 0.001(4)
O5W 0.054(4) 0.053(4) 0.057(4) -0.009(3) -0.017(3) 0.017(3)
O15W 0.073(4) 0.045(4) 0.044(3) 0.006(3) 0.010(3) 0.014(3)
O6W 0.026(3) 0.019(2) 0.036(3) -0.002(2) -0.004(2) 0.004(2)
O17W 0.078(5) 0.063(4) 0.054(4) 0.018(3) -0.021(3) -0.020(4)
O7W 0.056(4) 0.061(4) 0.043(4) -0.012(3) 0.008(3) -0.015(3)
O9W 0.051(3) 0.029(3) 0.042(3) -0.002(3) 0.001(3) -0.009(3)

loop_
_atom_type_symbol
_atom_type_description
_atom_type_scat_dispersion_real
_atom_type_scat_dispersion_imag
_atom_type_scat_source
C C 0.0033 0.0016 'International Tables Vol C Tables 4.2.6.8 and 6.1.1.4'
H H 0.0000 0.0000 'International Tables Vol C Tables 4.2.6.8 and 6.1.1.4'
N N 0.0061 0.0033 'International Tables Vol C Tables 4.2.6.8 and 6.1.1.4'
Ni Ni 0.3393 1.1124 'International Tables Vol C Tables 4.2.6.8 and 6.1.1.4'
O O 0.0106 0.0060 'International Tables Vol C Tables 4.2.6.8 and 6.1.1.4'

loop_
_geom_angle_atom_site_label_1
_geom_angle_atom_site_label_2
_geom_angle_atom_site_label_3
_geom_angle
N1 Ni1 N7 93.45(19)
N1 Ni1 N13 96.67(19)
N1 Ni1 N15 90.90(19)
N3 Ni1 N1 78.17(19)
N3 Ni1 N7 92.47(18)
N3 Ni1 N13 173.4(2)
N3 Ni1 N15 97.74(19)
N7 Ni1 N13 91.99(18)
N9 Ni1 N1 170.82(18)
N9 Ni1 N3 97.99(19)
N9 Ni1 N7 78.31(19)
N9 Ni1 N13 87.72(19)
N9 Ni1 N15 97.91(19)
N15 Ni1 N7 169.53(19)
N15 Ni1 N13 78.03(19)
N4 Ni2 N6 77.37(18)
N4 Ni2 N12 92.54(19)
N4 Ni2 N16 94.53(18)
N4 Ni2 N18 167.77(18)
N6 Ni2 N18 93.89(18)
N10 Ni2 N4 98.58(18)
N10 Ni2 N6 169.63(18)
N10 Ni2 N12 78.24(19)
N10 Ni2 N16 100.70(19)
N10 Ni2 N18 91.42(18)
N12 Ni2 N6 92.30(19)
N12 Ni2 N18 96.39(18)
N16 Ni2 N6 89.20(18)
N16 Ni2 N12 172.93(19)
N16 Ni2 N18 76.61(18)
O7 Ni3 O8 84.74(18)
O7 Ni3 O9 91.88(17)
O7 Ni3 O10 176.54(18)
O7 Ni3 O11 94.67(18)
O7 Ni3 N17 90.35(19)
O8 Ni3 N17 174.65(18)
O9 Ni3 O8 87.51(17)
O9 Ni3 O10 85.13(17)
O9 Ni3 N17 94.79(18)
O10 Ni3 O8 96.86(18)
O10 Ni3 N17 88.16(19)
O11 Ni3 O8 91.44(17)
O11 Ni3 O9 173.24(18)
O11 Ni3 O10 88.37(18)
O11 Ni3 N17 86.84(18)
Ni3 O7 H7A 110.7
Ni3 O7 H7B 110.3
H7A O7 H7B 108.2
Ni3 O8 H8A 109.4
Ni3 O8 H8B 110.0
H8A O8 H8B 108.9
H8WA O8W H8WB 109.5
Ni3 O9 H9A 109.3
Ni3 O9 H9B 109.3
H9A O9 H9B 109.4
Ni3 O10 H10A 109.7
Ni3 O10 H10B 110.2
H10A O10 H10B 108.7
Ni3 O11 H11A 109.6
Ni3 O11 H11B 110.2
H11A O11 H11B 108.7
C1 N1 Ni1 114.2(4)
C2 N1 Ni1 128.7(4)
C2 N1 C1 117.0(5)
C2 N2 C3 115.1(5)
C5 N3 Ni1 117.8(4)
C5 N3 C6 117.1(5)
C6 N3 Ni1 124.4(4)
C10 N4 Ni2 125.0(4)
C12 N4 Ni2 117.0(4)
C12 N4 C10 116.3(5)
C16 N5 C15 115.9(6)
C13 N6 Ni2 112.5(4)
C16 N6 Ni2 130.3(4)
C16 N6 C13 117.1(5)
C17 N7 Ni1 114.5(4)
C18 N7 Ni1 129.2(4)
C18 N7 C17 116.1(5)
C19 N8 C18 114.4(6)
C21 N9 Ni1 118.0(4)
C21 N9 C22 117.1(5)
C22 N9 Ni1 124.9(4)
C26 N10 Ni2 124.9(4)
C28 N10 Ni2 117.0(4)
C28 N10 C26 116.3(5)
C32 N11 C31 115.3(6)
C29 N12 Ni2 113.2(4)
C32 N12 Ni2 131.2(4)
C32 N12 C29 115.5(5)
C33 N13 Ni1 113.6(4)
C34 N13 Ni1 128.8(4)
C34 N13 C33 116.9(5)
C34 N14 C35 114.1(6)
C37 N15 Ni1 117.3(4)
C37 N15 C38 117.4(5)
C38 N15 Ni1 125.1(4)
C42 N16 Ni2 126.2(3)
C44 N16 Ni2 117.5(4)
C44 N16 C42 116.2(5)
C47 N17 Ni3 121.4(4)
C48 N17 Ni3 121.0(4)
C48 N17 C47 117.6(5)
C45 N18 Ni2 113.3(4)
C48 N18 Ni2 130.1(4)
C48 N18 C45 116.6(5)
N1 C1 C4 120.4(5)
N1 C1 C5 116.9(5)
C4 C1 C5 122.8(5)
N1 C2 H2 116.3
N2 C2 N1 127.4(6)
N2 C2 H2 116.3
N2 C3 H3 118.8
N2 C3 C4 122.4(6)
C4 C3 H3 118.8
C1 C4 C3 117.7(6)
C1 C4 H4 121.2
C3 C4 H4 121.2
O1 C5 N3 128.1(6)
O1 C5 C1 119.2(6)
N3 C5 C1 112.6(5)
C7 C6 N3 121.4(5)
C7 C6 C11 119.7(5)
C11 C6 N3 118.8(5)
C6 C7 H7 120.2
C6 C7 C8 119.6(5)
C8 C7 H7 120.2
C7 C8 H8 120.0
C9 C8 C7 119.9(6)
C9 C8 H8 120.0
C8 C9 H9 119.9
C10 C9 C8 120.2(6)
C10 C9 H9 119.9
C9 C10 N4 120.3(5)
C9 C10 C11 120.0(6)
C11 C10 N4 119.6(5)
C6 C11 H11 119.8
C10 C11 C6 120.5(5)
C10 C11 H11 119.8
O2 C12 N4 128.2(5)
O2 C12 C13 117.9(5)
N4 C12 C13 113.8(5)
N6 C13 C12 117.4(5)
N6 C13 C14 120.2(6)
C14 C13 C12 122.4(6)
C13 C14 H14 120.8
C13 C14 C15 118.3(6)
C15 C14 H14 120.8
N5 C15 C14 121.3(6)
N5 C15 H15 119.3
C14 C15 H15 119.3
N5 C16 H16 116.4
N6 C16 N5 127.1(6)
N6 C16 H16 116.4
N7 C17 C20 121.7(6)
N7 C17 C21 115.6(5)
C20 C17 C21 122.7(6)
N7 C18 N8 128.1(6)
N7 C18 H18 116.0
N8 C18 H18 116.0
N8 C19 H19 118.3
N8 C19 C20 123.4(6)
C20 C19 H19 118.3
C17 C20 C19 116.3(6)
C17 C20 H20 121.8
C19 C20 H20 121.8
O3 C21 N9 129.3(5)
O3 C21 C17 117.0(5)
N9 C21 C17 113.5(5)
C23 C22 N9 121.7(5)
C23 C22 C27 120.1(5)
C27 C22 N9 118.2(5)
C22 C23 H23 120.0
C22 C23 C24 120.1(5)
C24 C23 H23 120.0
C23 C24 H24 120.1
C25 C24 C23 119.8(5)
C25 C24 H24 120.1
C24 C25 H25 119.9
C26 C25 C24 120.1(5)
C26 C25 H25 119.9
C25 C26 N10 121.1(5)
C25 C26 C27 119.5(5)
C27 C26 N10 119.3(5)
C22 C27 H27 119.8
C26 C27 C22 120.3(5)
C26 C27 H27 119.8
O4 C28 N10 128.7(5)
O4 C28 C29 117.2(5)
N10 C28 C29 114.1(5)
N12 C29 C28 116.2(5)
N12 C29 C30 121.4(6)
C30 C29 C28 122.4(6)
C29 C30 H30 121.4
C31 C30 C29 117.3(6)
C31 C30 H30 121.4
N11 C31 C30 122.7(6)
N11 C31 H31 118.6
C30 C31 H31 118.6
N11 C32 N12 127.8(6)
N11 C32 H32 116.1
N12 C32 H32 116.1
N13 C33 C36 120.0(6)
N13 C33 C37 116.6(5)
C36 C33 C37 123.2(5)
N13 C34 N14 127.6(6)
N13 C34 H34 116.2
N14 C34 H34 116.2
N14 C35 H35 118.3
N14 C35 C36 123.4(6)
C36 C35 H35 118.3
C33 C36 H36 121.0
C35 C36 C33 117.9(6)
C35 C36 H36 121.0
O5 C37 N15 127.9(5)
O5 C37 C33 117.8(5)
N15 C37 C33 114.3(5)
C39 C38 N15 121.3(5)
C39 C38 C43 120.6(5)
C43 C38 N15 118.0(5)
C38 C39 H39 120.5
C38 C39 C40 119.0(6)
C40 C39 H39 120.5
C39 C40 H40 119.2
C39 C40 C41 121.6(6)
C41 C40 H40 119.2
C40 C41 H41 120.5
C42 C41 C40 119.0(6)
C42 C41 H41 120.5
C41 C42 N16 122.7(5)
C41 C42 C43 120.0(5)
C43 C42 N16 117.3(5)
C38 C43 C42 119.6(5)
C38 C43 H43 120.2
C42 C43 H43 120.2
O6 C44 N16 128.5(5)
O6 C44 C45 116.8(5)
N16 C44 C45 114.4(5)
N18 C45 C44 116.8(5)
N18 C45 C46 121.6(5)
C46 C45 C44 121.5(5)
C45 C46 H46 121.3
C47 C46 C45 117.4(6)
C47 C46 H46 121.3
N17 C47 C46 121.1(6)
N17 C47 H47 119.5
C46 C47 H47 119.5
N17 C48 H48 117.3
N18 C48 N17 125.3(5)
N18 C48 H48 117.3
H12A O12W H12B 109.5
H1WA O1W H1WB 109.5
H10C O10W H10D 109.5
H1WC O1W' H1WD 109.4
H14A O14W H14B 109.5
H2WA O2W H2WB 109.5
H18A O18W H18B 109.5
H3WA O3W H3WB 109.5
H11C O11W H11D 109.5
H4WA O4W H4WB 109.5
H13A O13W H13B 103.7
H5WA O5W H5WB 109.5
H15A O15W H15B 109.5
H6WA O6W H6WB 109.5
H7WA O7W H7WB 109.5
H9WA O9W H9WB 109.5

loop_
_geom_bond_atom_site_label_1
_geom_bond_atom_site_label_2
_geom_bond_distance
Ni1 N1 2.076(5)
Ni1 N3 2.067(5)
Ni1 N7 2.089(5)
Ni1 N9 2.066(5)
Ni1 N13 2.107(5)
Ni1 N15 2.085(5)
Ni2 N4 2.093(5)
Ni2 N6 2.127(5)
Ni2 N10 2.068(5)
Ni2 N12 2.110(5)
Ni2 N16 2.106(5)
Ni2 N18 2.145(5)
Ni3 O7 2.043(4)
Ni3 O8 2.067(4)
Ni3 O9 2.058(4)
Ni3 O10 2.062(4)
Ni3 O11 2.046(4)
Ni3 N17 2.118(5)
O1 C5 1.258(7)
O2 C12 1.259(7)
O3 C21 1.269(7)
O4 C28 1.269(7)
O5 C37 1.270(7)
O6 C44 1.273(7)
O7 H7A 0.8883
O7 H7B 0.8885
O8 H8A 0.8775
O8 H8B 0.8774
O8W H8WA 0.8704
O8W H8WB 0.8701
O9 H9A 0.8704
O9 H9B 0.8706
O10 H10A 0.8793
O10 H10B 0.8807
O11 H11A 0.8797
O11 H11B 0.8801
N1 C1 1.346(7)
N1 C2 1.325(8)
N2 C2 1.321(8)
N2 C3 1.331(8)
N3 C5 1.323(8)
N3 C6 1.428(7)
N4 C10 1.449(7)
N4 C12 1.301(8)
N5 C15 1.337(8)
N5 C16 1.332(8)
N6 C13 1.349(7)
N6 C16 1.326(7)
N7 C17 1.345(7)
N7 C18 1.318(8)
N8 C18 1.334(8)
N8 C19 1.328(8)
N9 C21 1.306(7)
N9 C22 1.427(7)
N10 C26 1.432(7)
N10 C28 1.301(7)
N11 C31 1.325(9)
N11 C32 1.323(8)
N12 C29 1.341(8)
N12 C32 1.334(8)
N13 C33 1.348(7)
N13 C34 1.322(8)
N14 C34 1.328(8)
N14 C35 1.347(9)
N15 C37 1.307(7)
N15 C38 1.438(7)
N16 C42 1.446(7)
N16 C44 1.303(7)
N17 C47 1.335(7)
N17 C48 1.329(7)
N18 C45 1.341(7)
N18 C48 1.323(7)
C1 C4 1.369(8)
C1 C5 1.495(8)
C2 H2 0.9500
C3 H3 0.9500
C3 C4 1.391(9)
C4 H4 0.9500
C6 C7 1.380(8)
C6 C11 1.398(8)
C7 H7 0.9500
C7 C8 1.402(8)
C8 H8 0.9500
C8 C9 1.391(8)
C9 H9 0.9500
C9 C10 1.377(8)
C10 C11 1.377(8)
C11 H11 0.9500
C12 C13 1.488(8)
C13 C14 1.376(8)
C14 H14 0.9500
C14 C15 1.401(9)
C15 H15 0.9500
C16 H16 0.9500
C17 C20 1.373(8)
C17 C21 1.521(8)
C18 H18 0.9500
C19 H19 0.9500
C19 C20 1.395(9)
C20 H20 0.9500
C22 C23 1.371(8)
C22 C27 1.389(8)
C23 H23 0.9500
C23 C24 1.392(8)
C24 H24 0.9500
C24 C25 1.390(8)
C25 H25 0.9500
C25 C26 1.384(8)
C26 C27 1.388(8)
C27 H27 0.9500
C28 C29 1.512(8)
C29 C30 1.380(8)
C30 H30 0.9500
C30 C31 1.376(10)
C31 H31 0.9500
C32 H32 0.9500
C33 C36 1.384(8)
C33 C37 1.495(8)
C34 H34 0.9500
C35 H35 0.9500
C35 C36 1.356(9)
C36 H36 0.9500
C38 C39 1.379(8)
C38 C43 1.385(8)
C39 H39 0.9500
C39 C40 1.382(8)
C40 H40 0.9500
C40 C41 1.391(8)
C41 H41 0.9500
C41 C42 1.376(8)
C42 C43 1.408(8)
C43 H43 0.9500
C44 C45 1.493(8)
C45 C46 1.381(8)
C46 H46 0.9500
C46 C47 1.368(9)
C47 H47 0.9500
C48 H48 0.9500
O12W H12A 0.8695
O12W H12B 0.8705
O1W H1WA 0.8701
O1W H1WB 0.8702
O10W H10C 0.8703
O10W H10D 0.8698
O1W' H1WC 0.8706
O1W' H1WD 0.8704
O14W H14A 0.8699
O14W H14B 0.8697
O2W H2WA 0.8704
O2W H2WB 0.8697
O18W H18A 0.8696
O18W H18B 0.8695
O3W H3WA 0.8702
O3W H3WB 0.8702
O11W H11C 0.8699
O11W H11D 0.8702
O4W H4WA 0.8702
O4W H4WB 0.8697
O13W H13A 0.8929
O13W H13B 0.89(2)
O5W H5WA 0.8703
O5W H5WB 0.8694
O15W H15A 0.8698
O15W H15B 0.8699
O6W H6WA 0.8699
O6W H6WB 0.8703
O7W H7WA 0.8702
O7W H7WB 0.8692
O9W H9WA 0.8704
O9W H9WB 0.8695

loop_
_geom_torsion_atom_site_label_1
_geom_torsion_atom_site_label_2
_geom_torsion_atom_site_label_3
_geom_torsion_atom_site_label_4
_geom_torsion
Ni1 N1 C1 C4 175.6(5)
Ni1 N1 C1 C5 -4.0(6)
Ni1 N1 C2 N2 -176.8(5)
Ni1 N3 C5 O1 -174.9(5)
Ni1 N3 C5 C1 5.3(7)
Ni1 N3 C6 C7 -82.6(6)
Ni1 N3 C6 C11 94.7(6)
Ni1 N7 C17 C20 -177.8(5)
Ni1 N7 C17 C21 1.0(6)
Ni1 N7 C18 N8 175.0(5)
Ni1 N9 C21 O3 178.4(5)
Ni1 N9 C21 C17 3.5(6)
Ni1 N9 C22 C23 -81.0(6)
Ni1 N9 C22 C27 96.0(6)
Ni1 N13 C33 C36 173.0(5)
Ni1 N13 C33 C37 -3.3(7)
Ni1 N13 C34 N14 -168.4(5)
Ni1 N15 C37 O5 -178.7(5)
Ni1 N15 C37 C33 -1.7(7)
Ni1 N15 C38 C39 -80.9(6)
Ni1 N15 C38 C43 96.7(6)
Ni2 N4 C10 C9 81.6(6)
Ni2 N4 C10 C11 -96.1(6)
Ni2 N4 C12 O2 169.0(5)
Ni2 N4 C12 C13 -14.7(6)
Ni2 N6 C13 C12 3.2(6)
Ni2 N6 C13 C14 -177.3(4)
Ni2 N6 C16 N5 179.0(5)
Ni2 N10 C26 C25 83.4(6)
Ni2 N10 C26 C27 -93.6(6)
Ni2 N10 C28 O4 170.1(5)
Ni2 N10 C28 C29 -11.7(6)
Ni2 N12 C29 C28 3.6(6)
Ni2 N12 C29 C30 -177.6(5)
Ni2 N12 C32 N11 175.4(5)
Ni2 N16 C42 C41 87.1(6)
Ni2 N16 C42 C43 -91.8(6)
Ni2 N16 C44 O6 -178.4(5)
Ni2 N16 C44 C45 7.5(6)
Ni2 N18 C45 C44 -9.7(6)
Ni2 N18 C45 C46 174.1(4)
Ni2 N18 C48 N17 -177.4(4)
Ni3 N17 C47 C46 176.2(5)
Ni3 N17 C48 N18 -178.6(4)
O2 C12 C13 N6 -175.9(5)
O2 C12 C13 C14 4.7(8)
O4 C28 C29 N12 -176.4(5)
O4 C28 C29 C30 4.8(9)
O6 C44 C45 N18 -173.0(5)
O6 C44 C45 C46 3.2(8)
N1 C1 C4 C3 0.5(9)
N1 C1 C5 O1 179.4(5)
N1 C1 C5 N3 -0.7(8)
N2 C3 C4 C1 1.2(10)
N3 C6 C7 C8 175.1(5)
N3 C6 C11 C10 -174.0(5)
N4 C10 C11 C6 175.2(5)
N4 C12 C13 N6 7.4(7)
N4 C12 C13 C14 -172.1(6)
N6 C13 C14 C15 -1.5(9)
N7 C17 C20 C19 2.6(9)
N7 C17 C21 O3 -178.5(5)
N7 C17 C21 N9 -2.9(7)
N8 C19 C20 C17 -1.5(10)
N9 C22 C23 C24 176.4(6)
N9 C22 C27 C26 -175.8(5)
N10 C26 C27 C22 176.6(5)
N10 C28 C29 N12 5.1(7)
N10 C28 C29 C30 -173.6(6)
N12 C29 C30 C31 1.9(10)
N13 C33 C36 C35 -2.1(9)
N13 C33 C37 O5 -179.3(5)
N13 C33 C37 N15 3.3(8)
N14 C35 C36 C33 -0.4(11)
N15 C38 C39 C40 175.4(5)
N15 C38 C43 C42 -174.2(5)
N16 C42 C43 C38 175.7(5)
N16 C44 C45 N18 1.8(8)
N16 C44 C45 C46 178.0(5)
N18 C45 C46 C47 3.2(9)
C1 N1 C2 N2 -1.5(9)
C2 N1 C1 C4 -0.4(8)
C2 N1 C1 C5 -179.9(5)
C2 N2 C3 C4 -2.8(9)
C3 N2 C2 N1 3.1(10)
C4 C1 C5 O1 -0.1(9)
C4 C1 C5 N3 179.7(6)
C5 N3 C6 C7 107.2(7)
C5 N3 C6 C11 -75.5(7)
C5 C1 C4 C3 -180.0(6)
C6 N3 C5 O1 -4.0(9)
C6 N3 C5 C1 176.2(5)
C6 C7 C8 C9 0.1(9)
C7 C6 C11 C10 3.3(9)
C7 C8 C9 C10 0.8(9)
C8 C9 C10 N4 -177.3(5)
C8 C9 C10 C11 0.4(9)
C9 C10 C11 C6 -2.5(9)
C10 N4 C12 O2 3.2(9)
C10 N4 C12 C13 179.6(4)
C11 C6 C7 C8 -2.1(9)
C12 N4 C10 C9 -113.9(6)
C12 N4 C10 C11 68.4(7)
C12 C13 C14 C15 177.9(6)
C13 N6 C16 N5 1.7(9)
C13 C14 C15 N5 0.7(10)
C15 N5 C16 N6 -2.5(10)
C16 N5 C15 C14 1.2(9)
C16 N6 C13 C12 -179.0(5)
C16 N6 C13 C14 0.5(8)
C17 N7 C18 N8 -0.4(9)
C18 N7 C17 C20 -1.8(8)
C18 N7 C17 C21 177.0(5)
C18 N8 C19 C20 -0.4(9)
C19 N8 C18 N7 1.5(9)
C20 C17 C21 O3 0.3(8)
C20 C17 C21 N9 175.9(5)
C21 N9 C22 C23 101.9(6)
C21 N9 C22 C27 -81.1(7)
C21 C17 C20 C19 -176.1(5)
C22 N9 C21 O3 -4.3(9)
C22 N9 C21 C17 -179.2(5)
C22 C23 C24 C25 -0.8(10)
C23 C22 C27 C26 1.2(9)
C23 C24 C25 C26 1.6(10)
C24 C25 C26 N10 -177.9(6)
C24 C25 C26 C27 -1.0(9)
C25 C26 C27 C22 -0.4(9)
C26 N10 C28 O4 4.3(9)
C26 N10 C28 C29 -177.5(5)
C27 C22 C23 C24 -0.6(9)
C28 N10 C26 C25 -112.1(6)
C28 N10 C26 C27 70.9(7)
C28 C29 C30 C31 -179.4(6)
C29 N12 C32 N11 0.4(10)
C29 C30 C31 N11 -0.8(11)
C31 N11 C32 N12 0.6(11)
C32 N11 C31 C30 -0.3(11)
C32 N12 C29 C28 179.6(5)
C32 N12 C29 C30 -1.7(9)
C33 N13 C34 N14 1.4(10)
C34 N13 C33 C36 1.7(9)
C34 N13 C33 C37 -174.6(5)
C34 N14 C35 C36 3.1(11)
C35 N14 C34 N13 -3.7(10)
C36 C33 C37 O5 4.5(9)
C36 C33 C37 N15 -172.8(6)
C37 N15 C38 C39 105.0(7)
C37 N15 C38 C43 -77.5(7)
C37 C33 C36 C35 173.9(6)
C38 N15 C37 O5 -4.1(9)
C38 N15 C37 C33 172.9(5)
C38 C39 C40 C41 0.5(9)
C39 C38 C43 C42 3.4(8)
C39 C40 C41 C42 -0.3(9)
C40 C41 C42 N16 -177.2(5)
C40 C41 C42 C43 1.7(8)
C41 C42 C43 C38 -3.2(8)
C42 N16 C44 O6 -0.2(9)
C42 N16 C44 C45 -174.2(5)
C43 C38 C39 C40 -2.1(9)
C44 N16 C42 C41 -91.0(7)
C44 N16 C42 C43 90.2(6)
C44 C45 C46 C47 -172.8(5)
C45 N18 C48 N17 2.1(9)
C45 C46 C47 N17 2.8(9)
C47 N17 C48 N18 3.6(9)
C48 N17 C47 C46 -6.0(9)
C48 N18 C45 C44 170.7(5)
C48 N18 C45 C46 -5.6(8)
